data_7704242
loop_
_publ_author_name
'Reiter, Dominik'
'Frisch, Philipp'
'Wendel, Daniel'
'H\"ormann, Fabian M'
'Inoue, Shigeyoshi'

_publ_section_title
;
 Oxidation reactions of a versatile, two-coordinate, acyclic
 iminosiloxysilylene.
;
_journal_issue 21
_journal_name_full 'Dalton transactions (Cambridge, England : 2003)'
_journal_page_first 7060
_journal_page_last 7068
_journal_paper_doi 10.1039/d0dt01522a
_journal_volume 49
_journal_year 2020
_chemical_compound_source 'see text'
_chemical_formula_moiety 'C48 H84 N4 O Si3'
_chemical_formula_sum 'C48 H84 N4 O Si3'
_chemical_formula_weight 817.46
_space_group_IT_number 14
_space_group_name_Hall '-P 2yn'
_space_group_name_H-M_alt 'P 1 21/n 1'
_symmetry_cell_setting monoclinic
_symmetry_Int_Tables_number 14
_symmetry_space_group_name_Hall '-P 2yn'
_symmetry_space_group_name_H-M 'P 1 21/n 1'
_atom_sites_solution_hydrogens geom
_audit_update_record
;
2020-02-12 deposited with the CCDC.	2020-04-30 downloaded from the CCDC.
;
_cell_angle_alpha 90
_cell_angle_beta 91.315(2)
_cell_angle_gamma 90
_cell_formula_units_Z 4
_cell_length_a 13.2094(8)
_cell_length_b 18.7067(12)
_cell_length_c 20.3570(13)
_cell_measurement_reflns_used 9796
_cell_measurement_temperature 100
_cell_measurement_theta_max 25.3001
_cell_measurement_theta_min 2.2784
_cell_volume 5029.0(5)
_computing_cell_refinement 'SAINT (Bruker, 2017)'
_computing_data_collection 'APEX III Control Software (Bruker, 2016)'
_computing_data_reduction 'SAINT (Bruker, 2017)'
_computing_molecular_graphics 'PLATON (Spek, 2011)'
_computing_publication_material 'PLATON (Spek, 2011), enCIFer (Allen, 2014)'
_computing_structure_refinement 'SHELXL2014 (Sheldrick, 2014), SHELXLE (Huebschle, 2011)'
_computing_structure_solution 'SHELXT (Sheldrick, 2015)'
_diffrn_ambient_temperature 100
_diffrn_detector ' CMOS plate '
_diffrn_detector_area_resol_mean 16
_diffrn_measured_fraction_theta_full 0.998
_diffrn_measured_fraction_theta_max 0.998
_diffrn_measurement_device ' \k-geometry diffractometer '
_diffrn_measurement_device_type ' Bruker Photon CMOS '
_diffrn_measurement_method ' phi- and omega-rotation '
_diffrn_radiation_monochromator 'Helios optic'
_diffrn_radiation_probe x-ray
_diffrn_radiation_source 'IMS microsource'
_diffrn_radiation_type MoK\a
_diffrn_radiation_wavelength 0.71073
_diffrn_reflns_av_R_equivalents 0.0728
_diffrn_reflns_av_unetI/netI 0.0206
_diffrn_reflns_limit_h_max 15
_diffrn_reflns_limit_h_min -15
_diffrn_reflns_limit_k_max 22
_diffrn_reflns_limit_k_min -22
_diffrn_reflns_limit_l_max 24
_diffrn_reflns_limit_l_min -24
_diffrn_reflns_number 182252
_diffrn_reflns_reduction_process
;
;
_diffrn_reflns_theta_full 25.24
_diffrn_reflns_theta_max 25.35
_diffrn_reflns_theta_min 2.18
_exptl_absorpt_coefficient_mu 0.131
_exptl_absorpt_correction_T_max 0.7450
_exptl_absorpt_correction_T_min 0.7209
_exptl_absorpt_correction_type multi-scan
_exptl_absorpt_process_details 'SADABS 2016/2, Bruker, 2016'
_exptl_crystal_colour 'clear colorless'
_exptl_crystal_density_diffrn 1.080
_exptl_crystal_density_method 'Not Measured'
_exptl_crystal_description fragment
_exptl_crystal_F_000 1800
_exptl_crystal_size_max 0.290
_exptl_crystal_size_mid 0.181
_exptl_crystal_size_min 0.070
_refine_diff_density_max 0.379
_refine_diff_density_min -0.381
_refine_diff_density_rms 0.044
_refine_ls_extinction_method none
_refine_ls_goodness_of_fit_ref 1.125
_refine_ls_hydrogen_treatment constr
_refine_ls_matrix_type full
_refine_ls_number_parameters 818
_refine_ls_number_reflns 9197
_refine_ls_number_restraints 549
_refine_ls_restrained_S_all 1.129
_refine_ls_R_factor_all 0.0730
_refine_ls_R_factor_gt 0.0662
_refine_ls_shift/su_max 0.001
_refine_ls_shift/su_mean 0.000
_refine_ls_structure_factor_coef Fsqd
_refine_ls_weighting_details 'W=1/[\S^2^(FO^2^)+(0.0414P)^2^+5.7268P] WHERE P=(FO^2^+2FC^2^)/3'
_refine_ls_weighting_scheme calc
_refine_ls_wR_factor_gt 0.1423
_refine_ls_wR_factor_ref 0.1462
_reflns_number_gt 8326
_reflns_number_total 9197
_reflns_threshold_expression I>2\s(I)
_cod_data_source_file d0dt01522a2.cif
_cod_data_source_block Compound_6
_cod_depositor_comments 'Adding full bibliography for 7704240--7704246.cif.'
_cod_original_sg_symbol_H-M 'P 21/n'
_cod_database_code 7704242

loop_
_space_group_symop_id
_space_group_symop_operation_xyz
1 x,y,z
2 1/2-x,1/2+y,1/2-z
3 -x,-y,-z
4 1/2+x,1/2-y,1/2+z

loop_
_atom_site_aniso_label
_atom_site_aniso_U_11
_atom_site_aniso_U_22
_atom_site_aniso_U_33
_atom_site_aniso_U_23
_atom_site_aniso_U_13
_atom_site_aniso_U_12
Si1 0.0169(3) 0.0253(3) 0.0502(4) 0.0173(3) -0.0106(3) -0.0033(2)
Si2 0.0211(9) 0.0347(13) 0.0355(14) 0.0122(9) -0.0082(8) 0.0028(7)
Si2B 0.0163(11) 0.0322(15) 0.0361(16) 0.0181(13) -0.0085(10) -0.0046(9)
Si3 0.0200(3) 0.0689(5) 0.0449(4) 0.0146(4) 0.0011(3) 0.0091(3)
O1 0.0134(15) 0.0286(17) 0.0276(19) 0.0047(16) -0.0045(13) 0.0012(13)
O1B 0.021(2) 0.028(2) 0.030(2) 0.008(2) -0.0039(18) -0.0024(16)
N1 0.0188(9) 0.0340(11) 0.0531(14) 0.0127(10) -0.0071(9) -0.0047(8)
N2 0.0213(10) 0.0476(14) 0.0675(16) 0.0043(12) -0.0137(10) -0.0092(9)
N3 0.0221(10) 0.0568(14) 0.0476(13) 0.0147(11) -0.0119(9) -0.0067(10)
N4 0.0227(10) 0.0446(13) 0.0443(12) 0.0165(10) -0.0004(9) 0.0024(9)
C1 0.0163(11) 0.0360(14) 0.0607(17) 0.0131(12) -0.0111(11) -0.0038(10)
C2 0.0322(15) 0.082(2) 0.0555(18) 0.0048(17) -0.0181(13) -0.0031(15)
C3 0.0323(15) 0.071(2) 0.071(2) -0.0063(17) -0.0226(14) -0.0053(14)
C4 0.0201(12) 0.0655(19) 0.0427(15) 0.0194(13) -0.0094(10) -0.0081(12)
C5 0.0269(13) 0.0689(19) 0.0335(13) 0.0216(13) -0.0036(10) -0.0141(12)
C6 0.0321(14) 0.082(2) 0.0446(16) 0.0288(15) -0.0054(12) -0.0221(15)
C7 0.0239(14) 0.104(3) 0.0584(19) 0.0390(19) -0.0108(13) -0.0145(16)
C8 0.0265(14) 0.096(3) 0.077(2) 0.034(2) -0.0061(14) 0.0082(16)
C9 0.0304(14) 0.073(2) 0.065(2) 0.0226(17) -0.0110(13) -0.0004(14)
C10 0.0336(14) 0.0592(19) 0.0576(18) 0.0149(15) 0.0081(13) -0.0214(13)
C11 0.086(2) 0.079(2) 0.0379(16) 0.0130(16) 0.0120(16) -0.024(2)
C12 0.0492(17) 0.0583(19) 0.069(2) 0.0020(16) -0.0300(16) -0.0053(15)
C13 0.0410(17) 0.072(2) 0.091(3) 0.016(2) -0.0082(17) 0.0076(16)
C14 0.088(3) 0.094(3) 0.094(3) 0.006(3) -0.009(2) 0.006(3)
C15 0.0495(19) 0.072(2) 0.102(3) 0.022(2) -0.0012(19) 0.0110(17)
C16 0.023(2) 0.042(3) 0.028(4) -0.003(3) -0.001(3) -0.016(2)
C16B 0.016(2) 0.039(3) 0.022(4) 0.004(3) -0.003(3) -0.003(2)
C17 0.029(2) 0.039(3) 0.032(3) 0.001(3) -0.002(2) -0.006(2)
C17B 0.017(2) 0.035(2) 0.025(3) 0.001(3) -0.002(2) -0.0077(18)
C18 0.036(3) 0.043(3) 0.036(4) 0.001(3) 0.007(3) -0.009(2)
C18B 0.019(2) 0.035(3) 0.023(3) 0.001(3) -0.002(2) -0.006(2)
C19 0.031(3) 0.051(3) 0.039(4) -0.007(3) 0.005(3) -0.011(2)
C19B 0.020(3) 0.037(3) 0.026(4) -0.004(3) 0.003(2) -0.011(2)
C20 0.026(3) 0.048(3) 0.039(4) -0.012(3) -0.002(3) -0.008(2)
C20B 0.016(2) 0.041(3) 0.026(4) -0.003(3) -0.004(3) -0.006(2)
C21 0.025(3) 0.043(3) 0.038(4) -0.006(3) -0.011(3) -0.008(2)
C21B 0.017(2) 0.042(3) 0.028(4) 0.001(3) -0.004(2) -0.006(2)
C22 0.030(2) 0.043(3) 0.049(4) 0.004(3) 0.006(3) -0.008(2)
C22B 0.018(2) 0.034(3) 0.036(4) 0.002(3) -0.003(2) -0.0038(19)
C23 0.045(4) 0.104(6) 0.080(7) 0.041(5) 0.004(4) 0.023(4)
C23B 0.029(3) 0.039(4) 0.058(5) 0.015(3) -0.006(3) 0.001(3)
C24 0.042(4) 0.099(6) 0.114(9) -0.050(6) 0.005(5) 0.001(4)
C24B 0.032(3) 0.069(5) 0.057(5) -0.021(4) -0.002(3) 0.002(3)
C25 0.022(3) 0.054(4) 0.038(4) -0.002(3) -0.018(3) -0.007(2)
C25B 0.022(3) 0.048(4) 0.032(4) 0.007(3) -0.008(3) -0.005(3)
C26 0.044(4) 0.070(5) 0.048(5) -0.012(4) -0.021(4) 0.007(3)
C26B 0.031(4) 0.075(7) 0.040(5) 0.002(4) -0.015(4) -0.005(4)
C27 0.030(3) 0.055(4) 0.059(6) -0.006(4) -0.016(4) 0.002(3)
C27B 0.021(4) 0.044(5) 0.048(6) 0.009(4) -0.009(4) -0.004(3)
C28 0.0291(14) 0.080(2) 0.0498(17) 0.0148(16) -0.0045(12) 0.0162(14)
C29 0.025(3) 0.098(5) 0.050(3) 0.034(3) 0.006(2) -0.001(3)
C29B 0.028(4) 0.067(5) 0.046(4) 0.015(3) -0.006(3) -0.013(3)
C30 0.050(5) 0.107(6) 0.060(4) 0.037(3) -0.013(3) -0.029(4)
C30B 0.032(5) 0.064(5) 0.042(5) 0.023(4) -0.006(4) -0.018(4)
C31 0.031(3) 0.140(6) 0.086(5) 0.065(4) 0.020(3) 0.017(3)
C31B 0.022(3) 0.084(6) 0.054(5) 0.005(4) 0.007(3) -0.011(3)
C32 0.038(3) 0.067(4) 0.049(3) 0.025(3) 0.004(2) 0.004(3)
C32B 0.042(4) 0.067(6) 0.047(4) 0.015(3) 0.001(3) -0.017(4)
C33 0.0364(15) 0.071(2) 0.0563(18) 0.0082(16) 0.0010(13) 0.0268(15)
C34 0.0460(19) 0.090(3) 0.098(3) 0.015(2) 0.0112(18) 0.0364(19)
C35 0.082(3) 0.081(3) 0.067(2) -0.004(2) -0.016(2) 0.030(2)
C36 0.0376(16) 0.063(2) 0.080(2) 0.0009(18) -0.0005(15) 0.0149(14)
C37 0.022(2) 0.065(3) 0.048(3) 0.010(3) -0.0058(19) -0.005(2)
C37B 0.028(2) 0.042(3) 0.039(2) 0.015(2) -0.0038(18) -0.0062(19)
C38 0.019(2) 0.079(4) 0.038(3) 0.002(3) 0.002(2) 0.004(2)
C38B 0.044(3) 0.049(3) 0.051(4) 0.021(3) 0.011(3) -0.004(3)
C39 0.022(2) 0.093(4) 0.053(3) -0.007(3) -0.007(2) 0.015(3)
C39B 0.041(3) 0.057(4) 0.043(4) -0.005(3) 0.001(3) 0.007(3)
C40 0.031(3) 0.086(4) 0.069(4) 0.007(3) 0.009(2) -0.025(3)
C40B 0.045(3) 0.071(4) 0.036(3) 0.012(3) -0.008(3) -0.008(3)
C41 0.049(3) 0.031(2) 0.036(2) 0.0085(18) 0.008(2) 0.0041(19)
C41B 0.035(2) 0.035(2) 0.043(2) 0.017(2) -0.010(2) -0.0128(19)
C42 0.087(4) 0.057(3) 0.044(3) 0.016(3) 0.004(3) 0.020(3)
C42B 0.058(4) 0.056(4) 0.052(3) 0.032(3) -0.009(3) -0.027(3)
C43 0.039(3) 0.032(3) 0.059(4) -0.005(3) 0.004(3) 0.008(2)
C43B 0.033(3) 0.051(4) 0.081(4) 0.015(3) -0.015(3) -0.019(3)
C44 0.048(3) 0.045(3) 0.073(4) 0.017(3) 0.029(3) -0.003(2)
C44B 0.041(4) 0.034(3) 0.080(5) 0.004(4) -0.019(4) -0.008(3)
C45 0.036(2) 0.037(2) 0.061(3) -0.008(2) -0.021(2) 0.007(2)
C45B 0.028(2) 0.042(2) 0.053(3) 0.007(2) -0.009(2) 0.0049(19)
C46 0.049(3) 0.044(3) 0.039(3) -0.016(2) -0.009(2) 0.012(2)
C46B 0.057(5) 0.039(3) 0.052(4) -0.002(3) -0.001(4) 0.004(3)
C47 0.053(3) 0.066(4) 0.078(4) -0.021(3) -0.028(3) 0.009(3)
C47B 0.048(4) 0.064(4) 0.082(4) 0.004(4) -0.026(3) 0.024(3)
C48 0.052(4) 0.039(4) 0.091(6) -0.014(3) -0.025(4) -0.002(3)
C48B 0.031(4) 0.075(5) 0.062(4) -0.005(4) 0.007(3) 0.003(4)

loop_
_atom_site_label
_atom_site_type_symbol
_atom_site_thermal_displace_type
_atom_site_fract_x
_atom_site_fract_y
_atom_site_fract_z
_atom_site_occupancy
_atom_site_U_iso_or_equiv
_atom_site_calc_flag
_atom_site_refinement_flags
_atom_site_disorder_assembly
_atom_site_disorder_group
Si1 Si Uani 0.55560(4) 0.67095(3) 0.33131(4) 1.000 0.0310(2) d . . .
Si2 Si Uani 0.7506(3) 0.6300(2) 0.41077(17) 0.566(2) 0.0306(7) d DUP . 1
Si2B Si Uani 0.7480(3) 0.6408(3) 0.4246(2) 0.434(2) 0.0283(8) d DUP . 2
Si3 Si Uani 0.39288(5) 0.77771(5) 0.37237(4) 1.000 0.0446(2) d . . .
O1 O Uani 0.6686(2) 0.6427(2) 0.34944(16) 0.566(2) 0.0233(10) d DUP . 1
O1B O Uani 0.6464(3) 0.6363(3) 0.3757(2) 0.434(2) 0.0264(12) d DUP . 2
N1 N Uani 0.51615(14) 0.62626(11) 0.26737(11) 1.000 0.0354(7) d . . .
N2 N Uani 0.40329(15) 0.58544(13) 0.18228(13) 1.000 0.0457(8) d . . .
N3 N Uani 0.53943(15) 0.64223(13) 0.15229(11) 1.000 0.0424(7) d . . .
N4 N Uani 0.50535(14) 0.73455(12) 0.36924(11) 1.000 0.0372(7) d . . .
C1 C Uani 0.48869(17) 0.61990(14) 0.20721(14) 1.000 0.0379(8) d . . .
C2 C Uani 0.4868(2) 0.62129(19) 0.09533(16) 1.000 0.0569(10) d . . .
C3 C Uani 0.4039(2) 0.58722(19) 0.11386(17) 1.000 0.0585(11) d . . .
C4 C Uani 0.64531(18) 0.66163(16) 0.15362(13) 1.000 0.0429(9) d . . .
C5 C Uani 0.67146(19) 0.73316(17) 0.16414(13) 1.000 0.0432(9) d . . .
C6 C Uani 0.7744(2) 0.75050(19) 0.16247(14) 1.000 0.0530(10) d . . .
C7 C Uani 0.8455(2) 0.6987(2) 0.15146(16) 1.000 0.0623(13) d . . .
C8 C Uani 0.8177(2) 0.6288(2) 0.14190(18) 1.000 0.0666(13) d . . .
C9 C Uani 0.7160(2) 0.60778(19) 0.14322(16) 1.000 0.0563(11) d . . .
C10 C Uani 0.5924(2) 0.79029(17) 0.17242(15) 1.000 0.0500(10) d . . .
C11 C Uani 0.6229(3) 0.8488(2) 0.22115(15) 1.000 0.0675(11) d . . .
C12 C Uani 0.5651(2) 0.82335(18) 0.10604(16) 1.000 0.0593(11) d . . .
C13 C Uani 0.6864(2) 0.5304(2) 0.1321(2) 1.000 0.0682(13) d . . .
C14 C Uani 0.7102(3) 0.5055(3) 0.0625(2) 1.000 0.0922(17) d . . .
C15 C Uani 0.7351(3) 0.4807(2) 0.1832(2) 1.000 0.0746(14) d . . .
C16 C Uani 0.3238(6) 0.5509(4) 0.2295(4) 0.557(16) 0.0310(18) d DUP A 1
C16B C Uani 0.3322(7) 0.5488(5) 0.2084(5) 0.443(16) 0.0257(18) d DUP A 2
C17 C Uani 0.3499(5) 0.4904(4) 0.2668(5) 0.557(16) 0.0334(16) d DUP A 1
C17B C Uani 0.3601(5) 0.4861(4) 0.2410(5) 0.443(16) 0.0257(14) d DUP A 2
C18 C Uani 0.2741(5) 0.4588(4) 0.3029(5) 0.557(16) 0.0382(19) d DUP A 1
C18B C Uani 0.2881(6) 0.4509(4) 0.2772(5) 0.443(16) 0.0257(16) d DUP A 2
C19 C Uani 0.1770(5) 0.4857(5) 0.3016(5) 0.557(16) 0.0403(19) d DUP A 1
C19B C Uani 0.1891(6) 0.4758(5) 0.2793(5) 0.443(16) 0.0276(19) d DUP A 2
C20 C Uani 0.1536(7) 0.5444(5) 0.2639(5) 0.557(16) 0.0377(19) d DUP A 1
C20B C Uani 0.1617(8) 0.5355(6) 0.2445(5) 0.443(16) 0.0277(18) d DUP A 2
C21 C Uani 0.2251(7) 0.5794(5) 0.2268(4) 0.557(16) 0.0355(19) d DUP A 1
C21B C Uani 0.2323(8) 0.5736(6) 0.2089(5) 0.443(16) 0.0291(18) d DUP A 2
C22 C Uani 0.4553(4) 0.4563(3) 0.2642(5) 0.557(16) 0.0406(18) d DUP A 1
C22B C Uani 0.4652(5) 0.4531(4) 0.2321(6) 0.443(16) 0.0294(18) d DUP A 2
C23 C Uani 0.4905(6) 0.4248(6) 0.3297(7) 0.557(16) 0.076(3) d DUP A 1
C23B C Uani 0.5008(5) 0.4097(4) 0.2908(6) 0.443(16) 0.042(2) d DUP A 2
C24 C Uani 0.4575(6) 0.4002(6) 0.2104(8) 0.557(16) 0.085(4) d DUP A 1
C24B C Uani 0.4636(6) 0.4079(5) 0.1701(6) 0.443(16) 0.053(3) d DUP A 2
C25 C Uani 0.1944(8) 0.6456(5) 0.1863(5) 0.557(16) 0.038(2) d DUP A 1
C25B C Uani 0.1965(10) 0.6367(7) 0.1673(6) 0.443(16) 0.034(2) d DUP A 2
C26 C Uani 0.1356(11) 0.6244(7) 0.1233(5) 0.557(16) 0.054(3) d DUP A 1
C26B C Uani 0.1433(12) 0.6106(9) 0.1043(7) 0.443(16) 0.049(3) d DUP A 2
C27 C Uani 0.1272(11) 0.6978(7) 0.2247(6) 0.557(16) 0.048(3) d DUP A 1
C27B C Uani 0.1273(12) 0.6865(8) 0.2047(7) 0.443(16) 0.038(3) d DUP A 2
C28 C Uani 0.3384(2) 0.79177(19) 0.28671(14) 1.000 0.0531(10) d . . .
C29 C Uani 0.3021(4) 0.7118(5) 0.4219(3) 0.591(12) 0.058(2) d DUP B 1
C29B C Uani 0.2952(6) 0.7311(6) 0.4170(4) 0.409(12) 0.047(3) d DUP B 2
C30 C Uani 0.2768(9) 0.6458(6) 0.3784(5) 0.591(12) 0.073(3) d DUP B 1
C30B C Uani 0.2971(10) 0.6540(7) 0.3893(6) 0.409(12) 0.046(3) d DUP B 2
C31 C Uani 0.2017(5) 0.7486(5) 0.4393(5) 0.591(12) 0.085(3) d DUP B 1
C31B C Uani 0.1870(5) 0.7612(6) 0.4069(5) 0.409(12) 0.053(3) d DUP B 2
C32 C Uani 0.3513(4) 0.6849(5) 0.4860(3) 0.591(12) 0.0513(19) d DUP B 1
C32B C Uani 0.3170(7) 0.7276(7) 0.4911(3) 0.409(12) 0.052(3) d DUP B 2
C33 C Uani 0.4142(2) 0.87126(18) 0.40859(15) 1.000 0.0546(10) d . . .
C34 C Uani 0.3174(3) 0.9179(2) 0.4052(2) 1.000 0.0779(15) d . . .
C35 C Uani 0.4520(3) 0.8679(2) 0.48059(18) 1.000 0.0769(16) d . . .
C36 C Uani 0.4941(2) 0.90959(19) 0.36893(18) 1.000 0.0602(11) d . . .
C37 C Uani 0.8774(3) 0.6246(3) 0.3669(2) 0.566(2) 0.0451(16) d DUP . 1
C37B C Uani 0.6992(3) 0.6313(3) 0.5116(2) 0.434(2) 0.0364(14) d DUP . 2
C38 C Uani 0.8642(4) 0.5820(4) 0.3017(2) 0.566(2) 0.0453(18) d DUP . 1
C38B C Uani 0.6741(5) 0.5529(3) 0.5297(3) 0.434(2) 0.0479(19) d DUP . 2
C39 C Uani 0.9625(3) 0.5860(3) 0.4083(3) 0.566(2) 0.0561(18) d DUP . 1
C39B C Uani 0.5993(5) 0.6750(4) 0.5220(3) 0.434(2) 0.047(2) d DUP . 2
C40 C Uani 0.9153(4) 0.7013(3) 0.3487(3) 0.566(2) 0.062(2) d DUP . 1
C40B C Uani 0.7781(5) 0.6591(4) 0.5646(3) 0.434(2) 0.0508(19) d DUP . 2
C41 C Uani 0.7119(3) 0.5379(2) 0.44628(19) 0.566(2) 0.0386(14) d DUP . 1
C41B C Uani 0.8082(4) 0.7337(2) 0.4095(2) 0.434(2) 0.0378(12) d DUP . 2
C42 C Uani 0.7644(5) 0.5222(3) 0.5115(2) 0.566(2) 0.0626(19) d DUP . 1
C42B C Uani 0.8057(5) 0.7505(4) 0.3365(3) 0.434(2) 0.056(2) d DUP . 2
C43 C Uani 0.7309(4) 0.4785(3) 0.3974(3) 0.566(2) 0.0433(19) d DUP . 1
C43B C Uani 0.9149(4) 0.7398(4) 0.4377(4) 0.434(2) 0.055(2) d DUP . 2
C44 C Uani 0.5948(4) 0.5376(3) 0.4571(3) 0.566(2) 0.0549(19) d DUP . 1
C44B C Uani 0.7455(9) 0.7932(5) 0.4444(6) 0.434(2) 0.052(2) d DUP . 2
C45 C Uani 0.7435(3) 0.7049(2) 0.4728(2) 0.566(2) 0.0450(14) d DUP . 1
C45B C Uani 0.8333(3) 0.5642(3) 0.3989(3) 0.434(2) 0.0412(14) d DUP . 2
C46 C Uani 0.6521(4) 0.6974(3) 0.5165(2) 0.566(2) 0.0442(17) d DUP . 1
C46B C Uani 0.7710(6) 0.4960(4) 0.3904(4) 0.434(2) 0.049(2) d DUP . 2
C47 C Uani 0.8389(4) 0.7065(3) 0.5187(3) 0.566(2) 0.066(2) d DUP . 1
C47B C Uani 0.9178(5) 0.5480(4) 0.4509(4) 0.434(2) 0.065(2) d DUP . 2
C48 C Uani 0.7354(8) 0.7788(4) 0.4353(5) 0.566(2) 0.061(3) d DUP . 1
C48B C Uani 0.8813(6) 0.5829(5) 0.3310(4) 0.434(2) 0.056(3) d DUP . 2
H2 H Uiso 0.50660 0.62978 0.05144 1.000 0.0680 c RU . .
H3 H Uiso 0.35343 0.56741 0.08525 1.000 0.0700 c RU . .
H6 H Uiso 0.79528 0.79862 0.16902 1.000 0.0630 c RU . .
H7 H Uiso 0.91506 0.71141 0.15045 1.000 0.0750 c RU . .
H8 H Uiso 0.86841 0.59395 0.13424 1.000 0.0800 c RU . .
H10 H Uiso 0.53017 0.76667 0.18915 1.000 0.0600 c RU . .
H11A H Uiso 0.68238 0.87414 0.20517 1.000 0.1010 c RU . .
H11B H Uiso 0.63914 0.82724 0.26399 1.000 0.1010 c RU . .
H11C H Uiso 0.56672 0.88252 0.22560 1.000 0.1010 c RU . .
H12A H Uiso 0.62560 0.84497 0.08738 1.000 0.0890 c RU . .
H12B H Uiso 0.51329 0.86019 0.11171 1.000 0.0890 c RU . .
H12C H Uiso 0.53886 0.78619 0.07631 1.000 0.0890 c RU . .
H13 H Uiso 0.61142 0.52702 0.13697 1.000 0.0820 c RU . .
H14A H Uiso 0.67913 0.53843 0.03048 1.000 0.1380 c RU . .
H14B H Uiso 0.68286 0.45732 0.05542 1.000 0.1380 c RU . .
H14C H Uiso 0.78367 0.50479 0.05705 1.000 0.1380 c RU . .
H15A H Uiso 0.71345 0.43138 0.17457 1.000 0.1120 c RU . .
H15B H Uiso 0.71412 0.49493 0.22721 1.000 0.1120 c RU . .
H15C H Uiso 0.80898 0.48376 0.18079 1.000 0.1120 c RU . .
H18 H Uiso 0.28935 0.41784 0.32896 0.557(16) 0.0460 c RUP A 1
H18B H Uiso 0.30661 0.40898 0.30093 0.443(16) 0.0310 c RUP A 2
H19 H Uiso 0.12617 0.46360 0.32691 0.557(16) 0.0490 c RUP A 1
H19B H Uiso 0.14062 0.45143 0.30485 0.443(16) 0.0330 c RUP A 2
H20 H Uiso 0.08597 0.56170 0.26317 0.557(16) 0.0450 c RUP A 1
H20B H Uiso 0.09335 0.55128 0.24462 0.443(16) 0.0330 c RUP A 2
H22 H Uiso 0.50428 0.49475 0.25242 0.557(16) 0.0480 c RUP A 1
H22B H Uiso 0.51447 0.49296 0.22590 0.443(16) 0.0350 c RUP A 2
H23A H Uiso 0.56102 0.40920 0.32673 0.557(16) 0.1140 c RUP A 1
H23B H Uiso 0.44775 0.38380 0.34042 0.557(16) 0.1140 c RUP A 1
H23C H Uiso 0.48522 0.46117 0.36409 0.557(16) 0.1140 c RUP A 1
H23D H Uiso 0.45641 0.36821 0.29595 0.443(16) 0.0630 c RUP A 2
H23E H Uiso 0.49890 0.43936 0.33042 0.443(16) 0.0630 c RUP A 2
H23F H Uiso 0.57033 0.39336 0.28409 0.443(16) 0.0630 c RUP A 2
H24A H Uiso 0.43835 0.42221 0.16826 0.557(16) 0.1270 c RUP A 1
H24B H Uiso 0.40962 0.36193 0.22041 0.557(16) 0.1270 c RUP A 1
H24C H Uiso 0.52592 0.38033 0.20792 0.557(16) 0.1270 c RUP A 1
H24D H Uiso 0.44556 0.43802 0.13223 0.443(16) 0.0790 c RUP A 2
H24E H Uiso 0.41342 0.36968 0.17420 0.443(16) 0.0790 c RUP A 2
H24F H Uiso 0.53067 0.38697 0.16401 0.443(16) 0.0790 c RUP A 2
H25 H Uiso 0.25734 0.67141 0.17366 0.557(16) 0.0460 c RUP A 1
H25B H Uiso 0.25760 0.66457 0.15454 0.443(16) 0.0410 c RUP A 2
H26A H Uiso 0.11433 0.66758 0.09949 0.557(16) 0.0820 c RUP A 1
H26B H Uiso 0.07572 0.59651 0.13479 0.557(16) 0.0820 c RUP A 1
H26C H Uiso 0.17919 0.59552 0.09541 0.557(16) 0.0820 c RUP A 1
H26D H Uiso 0.12268 0.65189 0.07746 0.443(16) 0.0740 c RUP A 2
H26E H Uiso 0.08335 0.58271 0.11546 0.443(16) 0.0740 c RUP A 2
H26F H Uiso 0.18975 0.58065 0.07946 0.443(16) 0.0740 c RUP A 2
H27A H Uiso 0.11823 0.74205 0.19939 0.557(16) 0.0720 c RUP A 1
H27B H Uiso 0.15980 0.70876 0.26722 0.557(16) 0.0720 c RUP A 1
H27C H Uiso 0.06105 0.67581 0.23169 0.557(16) 0.0720 c RUP A 1
H27D H Uiso 0.11710 0.73075 0.17960 0.443(16) 0.0570 c RUP A 2
H27E H Uiso 0.15832 0.69774 0.24762 0.443(16) 0.0570 c RUP A 2
H27F H Uiso 0.06178 0.66313 0.21088 0.443(16) 0.0570 c RUP A 2
H28A H Uiso 0.38360 0.82271 0.26193 1.000 0.0790 c RU . .
H28B H Uiso 0.27165 0.81436 0.28936 1.000 0.0790 c RU . .
H28C H Uiso 0.33159 0.74553 0.26442 1.000 0.0790 c RU . .
H30A H Uiso 0.24065 0.66135 0.33835 0.591(12) 0.1080 c RUP B 1
H30B H Uiso 0.23402 0.61273 0.40279 0.591(12) 0.1080 c RUP B 1
H30C H Uiso 0.33965 0.62163 0.36672 0.591(12) 0.1080 c RUP B 1
H30D H Uiso 0.29281 0.65562 0.34123 0.409(12) 0.0690 c RUP B 2
H30E H Uiso 0.23948 0.62706 0.40597 0.409(12) 0.0690 c RUP B 2
H30F H Uiso 0.36037 0.63051 0.40329 0.409(12) 0.0690 c RUP B 2
H31A H Uiso 0.16951 0.76800 0.39923 0.591(12) 0.1280 c RUP B 1
H31B H Uiso 0.21539 0.78751 0.47043 0.591(12) 0.1280 c RUP B 1
H31C H Uiso 0.15637 0.71366 0.45915 0.591(12) 0.1280 c RUP B 1
H31D H Uiso 0.17112 0.76494 0.35978 0.409(12) 0.0800 c RUP B 2
H31E H Uiso 0.18294 0.80861 0.42712 0.409(12) 0.0800 c RUP B 2
H31F H Uiso 0.13841 0.72905 0.42743 0.409(12) 0.0800 c RUP B 2
H32A H Uiso 0.41323 0.65852 0.47627 0.591(12) 0.0770 c RUP B 1
H32B H Uiso 0.30405 0.65327 0.50841 0.591(12) 0.0770 c RUP B 1
H32C H Uiso 0.36802 0.72573 0.51440 0.591(12) 0.0770 c RUP B 1
H32D H Uiso 0.38656 0.71104 0.49912 0.409(12) 0.0780 c RUP B 2
H32E H Uiso 0.26968 0.69420 0.51124 0.409(12) 0.0780 c RUP B 2
H32F H Uiso 0.30866 0.77519 0.51028 0.409(12) 0.0780 c RUP B 2
H34A H Uiso 0.29348 0.92191 0.35946 1.000 0.1170 c RU . .
H34B H Uiso 0.33275 0.96559 0.42265 1.000 0.1170 c RU . .
H34C H Uiso 0.26468 0.89563 0.43147 1.000 0.1170 c RU . .
H35A H Uiso 0.51252 0.83769 0.48381 1.000 0.1150 c RU . .
H35B H Uiso 0.39890 0.84779 0.50784 1.000 0.1150 c RU . .
H35C H Uiso 0.46879 0.91625 0.49598 1.000 0.1150 c RU . .
H36A H Uiso 0.46981 0.91490 0.32335 1.000 0.0900 c RU . .
H36B H Uiso 0.55688 0.88162 0.36997 1.000 0.0900 c RU . .
H36C H Uiso 0.50714 0.95692 0.38796 1.000 0.0900 c RU . .
H38A H Uiso 0.80607 0.60087 0.27648 0.566(2) 0.0680 c RUP . 1
H38B H Uiso 0.85260 0.53140 0.31172 0.566(2) 0.0680 c RUP . 1
H38C H Uiso 0.92551 0.58668 0.27589 0.566(2) 0.0680 c RUP . 1
H38D H Uiso 0.73697 0.52711 0.54019 0.434(2) 0.0720 c RUP . 2
H38E H Uiso 0.63916 0.52980 0.49239 0.434(2) 0.0720 c RUP . 2
H38F H Uiso 0.63031 0.55226 0.56790 0.434(2) 0.0720 c RUP . 2
H39A H Uiso 0.94333 0.53601 0.41522 0.566(2) 0.0840 c RUP . 1
H39B H Uiso 0.97112 0.60992 0.45087 0.566(2) 0.0840 c RUP . 1
H39C H Uiso 1.02624 0.58792 0.38466 0.566(2) 0.0840 c RUP . 1
H39D H Uiso 0.54543 0.65636 0.49288 0.434(2) 0.0710 c RUP . 2
H39E H Uiso 0.61122 0.72550 0.51179 0.434(2) 0.0710 c RUP . 2
H39F H Uiso 0.57888 0.67056 0.56780 0.434(2) 0.0710 c RUP . 2
H40A H Uiso 0.97507 0.69739 0.32125 0.566(2) 0.0930 c RUP . 1
H40B H Uiso 0.93297 0.72758 0.38893 0.566(2) 0.0930 c RUP . 1
H40C H Uiso 0.86150 0.72677 0.32438 0.566(2) 0.0930 c RUP . 1
H40D H Uiso 0.75251 0.65018 0.60862 0.434(2) 0.0760 c RUP . 2
H40E H Uiso 0.78862 0.71054 0.55862 0.434(2) 0.0760 c RUP . 2
H40F H Uiso 0.84256 0.63393 0.55952 0.434(2) 0.0760 c RUP . 2
H42A H Uiso 0.73243 0.48077 0.53194 0.566(2) 0.0940 c RUP . 1
H42B H Uiso 0.75863 0.56383 0.54043 0.566(2) 0.0940 c RUP . 1
H42C H Uiso 0.83600 0.51190 0.50438 0.566(2) 0.0940 c RUP . 1
H42D H Uiso 0.83146 0.79901 0.32958 0.434(2) 0.0830 c RUP . 2
H42E H Uiso 0.73591 0.74726 0.31940 0.434(2) 0.0830 c RUP . 2
H42F H Uiso 0.84819 0.71618 0.31342 0.434(2) 0.0830 c RUP . 2
H43A H Uiso 0.80403 0.47175 0.39293 0.566(2) 0.0650 c RUP . 1
H43B H Uiso 0.70061 0.49132 0.35457 0.566(2) 0.0650 c RUP . 1
H43C H Uiso 0.70046 0.43403 0.41295 0.566(2) 0.0650 c RUP . 1
H43D H Uiso 0.95751 0.70269 0.41849 0.434(2) 0.0830 c RUP . 2
H43E H Uiso 0.91386 0.73351 0.48549 0.434(2) 0.0830 c RUP . 2
H43F H Uiso 0.94243 0.78699 0.42742 0.434(2) 0.0830 c RUP . 2
H44A H Uiso 0.57438 0.49093 0.47415 0.566(2) 0.0830 c RUP . 1
H44B H Uiso 0.55914 0.54675 0.41517 0.566(2) 0.0830 c RUP . 1
H44C H Uiso 0.57765 0.57499 0.48867 0.566(2) 0.0830 c RUP . 1
H44D H Uiso 0.77559 0.84009 0.43571 0.434(2) 0.0780 c RUP . 2
H44E H Uiso 0.74620 0.78441 0.49183 0.434(2) 0.0780 c RUP . 2
H44F H Uiso 0.67547 0.79247 0.42737 0.434(2) 0.0780 c RUP . 2
H46A H Uiso 0.65451 0.65101 0.53874 0.566(2) 0.0660 c RUP . 1
H46B H Uiso 0.58985 0.70073 0.48948 0.566(2) 0.0660 c RUP . 1
H46C H Uiso 0.65302 0.73577 0.54927 0.566(2) 0.0660 c RUP . 1
H46D H Uiso 0.81178 0.45943 0.36890 0.434(2) 0.0740 c RUP . 2
H46E H Uiso 0.71045 0.50613 0.36325 0.434(2) 0.0740 c RUP . 2
H46F H Uiso 0.75069 0.47861 0.43356 0.434(2) 0.0740 c RUP . 2
H47A H Uiso 0.82981 0.74239 0.55319 0.566(2) 0.0990 c RUP . 1
H47B H Uiso 0.89834 0.71883 0.49309 0.566(2) 0.0990 c RUP . 1
H47C H Uiso 0.84885 0.65940 0.53890 0.566(2) 0.0990 c RUP . 1
H47D H Uiso 0.88727 0.52974 0.49098 0.434(2) 0.0970 c RUP . 2
H47E H Uiso 0.95552 0.59185 0.46098 0.434(2) 0.0970 c RUP . 2
H47F H Uiso 0.96401 0.51197 0.43351 0.434(2) 0.0970 c RUP . 2
H48A H Uiso 0.67345 0.77959 0.40794 0.566(2) 0.0920 c RUP . 1
H48B H Uiso 0.79436 0.78474 0.40744 0.566(2) 0.0920 c RUP . 1
H48C H Uiso 0.73355 0.81786 0.46734 0.566(2) 0.0920 c RUP . 1
H48D H Uiso 0.92091 0.54209 0.31582 0.434(2) 0.0840 c RUP . 2
H48E H Uiso 0.92560 0.62465 0.33627 0.434(2) 0.0840 c RUP . 2
H48F H Uiso 0.82728 0.59365 0.29874 0.434(2) 0.0840 c RUP . 2

loop_
_atom_type_symbol
_atom_type_description
_atom_type_scat_dispersion_real
_atom_type_scat_dispersion_imag
_atom_type_scat_source
C C 0.0033 0.0016 ' International Tables Vol C Tables 4.2.6.8 and 6.1.1.4'
H H 0.0000 0.0000 ' International Tables Vol C Tables 4.2.6.8 and 6.1.1.4'
N N 0.0061 0.0033 ' International Tables Vol C Tables 4.2.6.8 and 6.1.1.4'
O O 0.0106 0.0060 ' International Tables Vol C Tables 4.2.6.8 and 6.1.1.4'
Si Si 0.0817 0.0704 ' International Tables Vol C Tables 4.2.6.8 and 6.1.1.4'

loop_
_geom_angle_atom_site_label_1
_geom_angle_atom_site_label_2
_geom_angle_atom_site_label_3
_geom_angle
_geom_angle_site_symmetry_1
_geom_angle_site_symmetry_2
_geom_angle_site_symmetry_3
_geom_angle_publ_flag
O1 Si1 N1 106.99(14) . . . yes
O1 Si1 N4 122.16(15) . . . yes
N1 Si1 N4 130.68(11) . . . yes
O1B Si1 N1 117.5(2) . . . yes
O1B Si1 N4 110.12(19) . . . yes
O1 Si2 C37 102.7(2) . . . yes
O1 Si2 C41 103.6(3) . . . yes
O1 Si2 C45 110.9(3) . . . yes
C37 Si2 C41 111.5(3) . . . yes
C37 Si2 C45 114.0(3) . . . yes
C41 Si2 C45 113.1(2) . . . yes
C41B Si2B C45B 112.6(3) . . . yes
O1B Si2B C45B 105.9(3) . . . yes
O1B Si2B C37B 105.5(3) . . . yes
O1B Si2B C41B 106.3(3) . . . yes
C37B Si2B C41B 112.3(3) . . . yes
C37B Si2B C45B 113.6(3) . . . yes
N4 Si3 C29 105.1(2) . . . yes
N4 Si3 C28 110.34(12) . . . yes
C29B Si3 C33 110.2(3) . . . yes
N4 Si3 C33 109.17(11) . . . yes
N4 Si3 C29B 115.1(3) . . . yes
C28 Si3 C29 109.25(19) . . . yes
C28 Si3 C33 106.10(15) . . . yes
C28 Si3 C29B 105.6(3) . . . yes
C29 Si3 C33 116.9(2) . . . yes
Si1 O1 Si2 143.6(3) . . . yes
Si1 O1B Si2B 153.5(4) . . . yes
Si1 N1 C1 153.9(2) . . . yes
C1 N2 C3 109.4(2) . . . yes
C1 N2 C16 121.0(4) . . . yes
C3 N2 C16 129.6(4) . . . yes
C3 N2 C16B 116.5(5) . . . yes
C1 N2 C16B 133.8(5) . . . yes
C1 N3 C2 110.3(2) . . . yes
C2 N3 C4 123.4(2) . . . yes
C1 N3 C4 123.3(2) . . . yes
Si1 N4 Si3 139.41(14) . . . yes
N1 C1 N2 127.4(2) . . . yes
N1 C1 N3 128.1(2) . . . yes
N2 C1 N3 104.5(2) . . . yes
N3 C2 C3 107.3(3) . . . yes
N2 C3 C2 108.6(3) . . . yes
N3 C4 C5 118.6(2) . . . yes
N3 C4 C9 117.9(3) . . . yes
C5 C4 C9 123.5(2) . . . no
C4 C5 C6 117.1(3) . . . no
C4 C5 C10 121.8(2) . . . no
C6 C5 C10 121.0(3) . . . no
C5 C6 C7 120.7(3) . . . no
C6 C7 C8 121.0(3) . . . no
C7 C8 C9 121.3(3) . . . no
C4 C9 C8 116.5(3) . . . no
C4 C9 C13 122.8(2) . . . no
C8 C9 C13 120.7(3) . . . no
C5 C10 C11 114.1(3) . . . no
C5 C10 C12 109.9(2) . . . no
C11 C10 C12 109.9(3) . . . no
C9 C13 C14 111.8(3) . . . no
C9 C13 C15 112.1(3) . . . no
C14 C13 C15 110.7(3) . . . no
N2 C16 C17 120.1(6) . . . yes
N2 C16 C21 116.7(6) . . . yes
C17 C16 C21 122.9(7) . . . no
N2 C16B C21B 121.6(8) . . . yes
C17B C16B C21B 121.0(9) . . . no
N2 C16B C17B 117.2(7) . . . yes
C18 C17 C22 120.5(7) . . . no
C16 C17 C22 122.0(7) . . . no
C16 C17 C18 117.4(7) . . . no
C16B C17B C22B 120.9(8) . . . no
C18B C17B C22B 120.4(7) . . . no
C16B C17B C18B 118.5(7) . . . no
C17 C18 C19 121.1(8) . . . no
C17B C18B C19B 121.1(8) . . . no
C18 C19 C20 120.1(8) . . . no
C18B C19B C20B 119.7(9) . . . no
C19 C20 C21 122.4(8) . . . no
C19B C20B C21B 121.1(10) . . . no
C20 C21 C25 119.9(8) . . . no
C16 C21 C25 124.0(8) . . . no
C16 C21 C20 116.2(8) . . . no
C20B C21B C25B 119.0(10) . . . no
C16B C21B C25B 122.3(10) . . . no
C16B C21B C20B 118.5(10) . . . no
C23 C22 C24 110.8(8) . . . no
C17 C22 C24 110.2(7) . . . no
C17 C22 C23 113.0(8) . . . no
C23B C22B C24B 110.9(7) . . . no
C17B C22B C24B 109.1(7) . . . no
C17B C22B C23B 112.9(8) . . . no
C21 C25 C26 111.2(8) . . . no
C21 C25 C27 112.7(8) . . . no
C26 C25 C27 107.5(10) . . . no
C21B C25B C26B 110.5(11) . . . no
C26B C25B C27B 110.2(12) . . . no
C21B C25B C27B 112.3(10) . . . no
Si3 C29 C32 112.6(4) . . . yes
C30 C29 C31 108.1(7) . . . no
Si3 C29 C31 111.6(6) . . . yes
C31 C29 C32 107.6(6) . . . no
C30 C29 C32 107.9(8) . . . no
Si3 C29 C30 109.0(5) . . . yes
C31B C29B C32B 107.4(7) . . . no
Si3 C29B C30B 104.3(7) . . . yes
Si3 C29B C31B 115.1(7) . . . yes
Si3 C29B C32B 113.2(6) . . . yes
C30B C29B C31B 108.3(8) . . . no
C30B C29B C32B 108.3(9) . . . no
Si3 C33 C35 111.8(2) . . . yes
Si3 C33 C36 108.9(2) . . . yes
C34 C33 C35 108.4(3) . . . no
C34 C33 C36 107.0(3) . . . no
C35 C33 C36 108.1(3) . . . no
Si3 C33 C34 112.5(2) . . . yes
Si2 C37 C38 110.0(3) . . . yes
Si2 C37 C39 113.4(3) . . . yes
Si2 C37 C40 110.4(4) . . . yes
C38 C37 C39 106.8(4) . . . no
C38 C37 C40 107.3(4) . . . no
C39 C37 C40 108.7(4) . . . no
C38B C37B C40B 107.0(4) . . . no
C39B C37B C40B 106.3(5) . . . no
Si2B C37B C40B 112.0(4) . . . yes
Si2B C37B C38B 112.8(4) . . . yes
Si2B C37B C39B 112.3(4) . . . yes
C38B C37B C39B 106.0(4) . . . no
Si2 C41 C44 108.9(3) . . . yes
Si2 C41 C42 112.3(3) . . . yes
Si2 C41 C43 110.9(3) . . . yes
C43 C41 C44 105.6(4) . . . no
C42 C41 C43 110.8(4) . . . no
C42 C41 C44 108.1(4) . . . no
Si2B C41B C42B 109.9(4) . . . yes
Si2B C41B C44B 110.0(5) . . . yes
C42B C41B C43B 110.8(5) . . . no
C42B C41B C44B 107.3(6) . . . no
C43B C41B C44B 105.8(6) . . . no
Si2B C41B C43B 112.9(4) . . . yes
C46 C45 C48 108.5(5) . . . no
C47 C45 C48 108.6(5) . . . no
Si2 C45 C46 112.0(3) . . . yes
Si2 C45 C47 111.4(3) . . . yes
Si2 C45 C48 109.2(4) . . . yes
C46 C45 C47 107.1(4) . . . no
Si2B C45B C46B 109.8(4) . . . yes
Si2B C45B C47B 112.4(5) . . . yes
Si2B C45B C48B 109.1(5) . . . yes
C46B C45B C47B 107.0(5) . . . no
C46B C45B C48B 108.3(6) . . . no
C47B C45B C48B 110.2(5) . . . no
N3 C2 H2 126.00 . . . no
C3 C2 H2 126.00 . . . no
N2 C3 H3 126.00 . . . no
C2 C3 H3 126.00 . . . no
C5 C6 H6 120.00 . . . no
C7 C6 H6 120.00 . . . no
C6 C7 H7 120.00 . . . no
C8 C7 H7 119.00 . . . no
C7 C8 H8 119.00 . . . no
C9 C8 H8 119.00 . . . no
C5 C10 H10 108.00 . . . no
C11 C10 H10 108.00 . . . no
C12 C10 H10 108.00 . . . no
C10 C11 H11A 109.00 . . . no
C10 C11 H11B 109.00 . . . no
C10 C11 H11C 109.00 . . . no
H11A C11 H11B 109.00 . . . no
H11A C11 H11C 110.00 . . . no
H11B C11 H11C 109.00 . . . no
C10 C12 H12A 109.00 . . . no
C10 C12 H12B 109.00 . . . no
C10 C12 H12C 109.00 . . . no
H12A C12 H12B 109.00 . . . no
H12A C12 H12C 109.00 . . . no
H12B C12 H12C 109.00 . . . no
C9 C13 H13 107.00 . . . no
C14 C13 H13 107.00 . . . no
C15 C13 H13 107.00 . . . no
C13 C14 H14A 109.00 . . . no
C13 C14 H14B 109.00 . . . no
C13 C14 H14C 110.00 . . . no
H14A C14 H14B 109.00 . . . no
H14A C14 H14C 110.00 . . . no
H14B C14 H14C 109.00 . . . no
C13 C15 H15A 110.00 . . . no
C13 C15 H15B 109.00 . . . no
C13 C15 H15C 110.00 . . . no
H15A C15 H15B 109.00 . . . no
H15A C15 H15C 109.00 . . . no
H15B C15 H15C 109.00 . . . no
C17 C18 H18 120.00 . . . no
C19 C18 H18 119.00 . . . no
C17B C18B H18B 119.00 . . . no
C19B C18B H18B 119.00 . . . no
C18 C19 H19 120.00 . . . no
C20 C19 H19 120.00 . . . no
C18B C19B H19B 120.00 . . . no
C20B C19B H19B 120.00 . . . no
C19 C20 H20 119.00 . . . no
C21 C20 H20 119.00 . . . no
C21B C20B H20B 119.00 . . . no
C19B C20B H20B 120.00 . . . no
C24 C22 H22 108.00 . . . no
C23 C22 H22 108.00 . . . no
C17 C22 H22 108.00 . . . no
C23B C22B H22B 108.00 . . . no
C24B C22B H22B 108.00 . . . no
C17B C22B H22B 108.00 . . . no
H23B C23 H23C 109.00 . . . no
H23A C23 H23C 110.00 . . . no
C22 C23 H23A 109.00 . . . no
C22 C23 H23B 109.00 . . . no
C22 C23 H23C 109.00 . . . no
H23A C23 H23B 110.00 . . . no
H23D C23B H23E 110.00 . . . no
H23D C23B H23F 109.00 . . . no
H23E C23B H23F 109.00 . . . no
C22B C23B H23F 109.00 . . . no
C22B C23B H23E 109.00 . . . no
C22B C23B H23D 110.00 . . . no
H24B C24 H24C 110.00 . . . no
H24A C24 H24C 110.00 . . . no
H24A C24 H24B 110.00 . . . no
C22 C24 H24A 109.00 . . . no
C22 C24 H24B 109.00 . . . no
C22 C24 H24C 109.00 . . . no
C22B C24B H24F 109.00 . . . no
C22B C24B H24E 109.00 . . . no
H24D C24B H24E 109.00 . . . no
H24D C24B H24F 110.00 . . . no
H24E C24B H24F 110.00 . . . no
C22B C24B H24D 109.00 . . . no
C27 C25 H25 108.00 . . . no
C26 C25 H25 108.00 . . . no
C21 C25 H25 108.00 . . . no
C26B C25B H25B 108.00 . . . no
C27B C25B H25B 108.00 . . . no
C21B C25B H25B 108.00 . . . no
H26B C26 H26C 109.00 . . . no
H26A C26 H26C 109.00 . . . no
C25 C26 H26A 110.00 . . . no
C25 C26 H26B 109.00 . . . no
C25 C26 H26C 109.00 . . . no
H26A C26 H26B 109.00 . . . no
H26D C26B H26E 109.00 . . . no
H26D C26B H26F 109.00 . . . no
H26E C26B H26F 110.00 . . . no
C25B C26B H26F 110.00 . . . no
C25B C26B H26E 110.00 . . . no
C25B C26B H26D 109.00 . . . no
H27B C27 H27C 110.00 . . . no
H27A C27 H27C 109.00 . . . no
H27A C27 H27B 109.00 . . . no
C25 C27 H27A 109.00 . . . no
C25 C27 H27B 109.00 . . . no
C25 C27 H27C 109.00 . . . no
C25B C27B H27F 109.00 . . . no
C25B C27B H27E 110.00 . . . no
C25B C27B H27D 109.00 . . . no
H27D C27B H27E 109.00 . . . no
H27D C27B H27F 109.00 . . . no
H27E C27B H27F 109.00 . . . no
H28B C28 H28C 109.00 . . . no
H28A C28 H28C 109.00 . . . no
H28A C28 H28B 109.00 . . . no
Si3 C28 H28A 109.00 . . . no
Si3 C28 H28B 109.00 . . . no
Si3 C28 H28C 109.00 . . . no
C29 C30 H30C 109.00 . . . no
H30A C30 H30B 109.00 . . . no
H30A C30 H30C 110.00 . . . no
C29 C30 H30B 109.00 . . . no
C29 C30 H30A 109.00 . . . no
H30B C30 H30C 109.00 . . . no
C29B C30B H30D 110.00 . . . no
C29B C30B H30E 109.00 . . . no
H30E C30B H30F 109.00 . . . no
H30D C30B H30F 109.00 . . . no
C29B C30B H30F 109.00 . . . no
H30D C30B H30E 110.00 . . . no
C29 C31 H31C 109.00 . . . no
H31B C31 H31C 110.00 . . . no
H31A C31 H31B 109.00 . . . no
H31A C31 H31C 109.00 . . . no
C29 C31 H31B 109.00 . . . no
C29 C31 H31A 109.00 . . . no
C29B C31B H31D 109.00 . . . no
C29B C31B H31E 109.00 . . . no
C29B C31B H31F 109.00 . . . no
H31D C31B H31E 110.00 . . . no
H31E C31B H31F 109.00 . . . no
H31D C31B H31F 109.00 . . . no
C29 C32 H32C 109.00 . . . no
H32A C32 H32B 109.00 . . . no
H32A C32 H32C 110.00 . . . no
H32B C32 H32C 109.00 . . . no
C29 C32 H32A 109.00 . . . no
C29 C32 H32B 109.00 . . . no
H32D C32B H32F 110.00 . . . no
H32E C32B H32F 110.00 . . . no
C29B C32B H32D 109.00 . . . no
C29B C32B H32E 109.00 . . . no
C29B C32B H32F 109.00 . . . no
H32D C32B H32E 109.00 . . . no
C33 C34 H34B 109.00 . . . no
C33 C34 H34C 109.00 . . . no
H34A C34 H34B 110.00 . . . no
H34A C34 H34C 109.00 . . . no
H34B C34 H34C 109.00 . . . no
C33 C34 H34A 109.00 . . . no
C33 C35 H35B 110.00 . . . no
C33 C35 H35C 109.00 . . . no
C33 C35 H35A 109.00 . . . no
H35A C35 H35C 109.00 . . . no
H35B C35 H35C 109.00 . . . no
H35A C35 H35B 110.00 . . . no
H36A C36 H36B 109.00 . . . no
H36A C36 H36C 109.00 . . . no
C33 C36 H36A 110.00 . . . no
C33 C36 H36B 109.00 . . . no
C33 C36 H36C 109.00 . . . no
H36B C36 H36C 109.00 . . . no
H38B C38 H38C 109.00 . . . no
C37 C38 H38A 110.00 . . . no
C37 C38 H38B 109.00 . . . no
C37 C38 H38C 110.00 . . . no
H38A C38 H38B 109.00 . . . no
H38A C38 H38C 110.00 . . . no
C37B C38B H38D 109.00 . . . no
C37B C38B H38E 109.00 . . . no
C37B C38B H38F 109.00 . . . no
H38D C38B H38E 109.00 . . . no
H38D C38B H38F 110.00 . . . no
H38E C38B H38F 109.00 . . . no
H39A C39 H39C 109.00 . . . no
H39B C39 H39C 110.00 . . . no
C37 C39 H39C 109.00 . . . no
C37 C39 H39A 109.00 . . . no
C37 C39 H39B 109.00 . . . no
H39A C39 H39B 110.00 . . . no
C37B C39B H39F 110.00 . . . no
C37B C39B H39D 110.00 . . . no
C37B C39B H39E 109.00 . . . no
H39E C39B H39F 109.00 . . . no
H39D C39B H39E 109.00 . . . no
H39D C39B H39F 109.00 . . . no
C37 C40 H40A 109.00 . . . no
C37 C40 H40B 109.00 . . . no
C37 C40 H40C 109.00 . . . no
H40A C40 H40B 110.00 . . . no
H40A C40 H40C 109.00 . . . no
H40B C40 H40C 110.00 . . . no
C37B C40B H40D 110.00 . . . no
H40D C40B H40E 110.00 . . . no
C37B C40B H40E 109.00 . . . no
C37B C40B H40F 109.00 . . . no
H40E C40B H40F 109.00 . . . no
H40D C40B H40F 109.00 . . . no
C41 C42 H42B 109.00 . . . no
C41 C42 H42A 109.00 . . . no
H42A C42 H42C 110.00 . . . no
C41 C42 H42C 109.00 . . . no
H42A C42 H42B 109.00 . . . no
H42B C42 H42C 110.00 . . . no
C41B C42B H42E 110.00 . . . no
C41B C42B H42F 109.00 . . . no
H42D C42B H42E 109.00 . . . no
H42D C42B H42F 109.00 . . . no
H42E C42B H42F 110.00 . . . no
C41B C42B H42D 109.00 . . . no
H43B C43 H43C 109.00 . . . no
C41 C43 H43A 109.00 . . . no
C41 C43 H43B 110.00 . . . no
C41 C43 H43C 110.00 . . . no
H43A C43 H43B 109.00 . . . no
H43A C43 H43C 109.00 . . . no
C41B C43B H43D 109.00 . . . no
H43D C43B H43E 109.00 . . . no
C41B C43B H43E 109.00 . . . no
C41B C43B H43F 110.00 . . . no
H43D C43B H43F 109.00 . . . no
H43E C43B H43F 110.00 . . . no
C41 C44 H44A 109.00 . . . no
C41 C44 H44C 109.00 . . . no
H44A C44 H44B 109.00 . . . no
C41 C44 H44B 109.00 . . . no
H44B C44 H44C 109.00 . . . no
H44A C44 H44C 110.00 . . . no
C41B C44B H44E 110.00 . . . no
C41B C44B H44D 109.00 . . . no
H44D C44B H44E 109.00 . . . no
H44D C44B H44F 109.00 . . . no
C41B C44B H44F 110.00 . . . no
H44E C44B H44F 109.00 . . . no
C45 C46 H46A 110.00 . . . no
C45 C46 H46B 109.00 . . . no
H46B C46 H46C 109.00 . . . no
C45 C46 H46C 109.00 . . . no
H46A C46 H46B 109.00 . . . no
H46A C46 H46C 110.00 . . . no
C45B C46B H46E 109.00 . . . no
C45B C46B H46F 110.00 . . . no
H46D C46B H46E 109.00 . . . no
C45B C46B H46D 109.00 . . . no
H46E C46B H46F 109.00 . . . no
H46D C46B H46F 109.00 . . . no
C45 C47 H47B 109.00 . . . no
C45 C47 H47A 109.00 . . . no
H47A C47 H47C 109.00 . . . no
C45 C47 H47C 110.00 . . . no
H47A C47 H47B 109.00 . . . no
H47B C47 H47C 109.00 . . . no
C45B C47B H47D 109.00 . . . no
C45B C47B H47E 110.00 . . . no
H47D C47B H47E 110.00 . . . no
H47D C47B H47F 109.00 . . . no
C45B C47B H47F 109.00 . . . no
H47E C47B H47F 109.00 . . . no
C45 C48 H48B 109.00 . . . no
C45 C48 H48C 109.00 . . . no
C45 C48 H48A 110.00 . . . no
H48A C48 H48C 110.00 . . . no
H48B C48 H48C 109.00 . . . no
H48A C48 H48B 110.00 . . . no
C45B C48B H48D 109.00 . . . no
C45B C48B H48E 109.00 . . . no
C45B C48B H48F 109.00 . . . no
H48D C48B H48E 109.00 . . . no
H48D C48B H48F 110.00 . . . no
H48E C48B H48F 109.00 . . . no

loop_
_geom_bond_atom_site_label_1
_geom_bond_atom_site_label_2
_geom_bond_distance
_geom_bond_site_symmetry_1
_geom_bond_site_symmetry_2
_geom_bond_publ_flag
Si1 O1 1.618(3) . . yes
Si1 N1 1.623(2) . . yes
Si1 N4 1.574(2) . . yes
Si1 O1B 1.620(4) . . yes
Si2 O1 1.651(5) . . yes
Si2 C37 1.919(6) . . yes
Si2 C41 1.941(5) . . yes
Si2 C45 1.890(5) . . yes
Si2B C41B 1.939(7) . . yes
Si2B C45B 1.904(7) . . yes
Si2B O1B 1.655(6) . . yes
Si2B C37B 1.907(6) . . yes
Si3 C29B 1.818(9) . . yes
Si3 C29 2.008(7) . . yes
Si3 C33 1.917(3) . . yes
Si3 N4 1.693(2) . . yes
Si3 C28 1.890(3) . . yes
N1 C1 1.275(4) . . yes
N2 C1 1.385(3) . . yes
N2 C3 1.393(4) . . yes
N2 C16 1.578(8) . . yes
N2 C16B 1.287(10) . . yes
N3 C1 1.381(3) . . yes
N3 C2 1.394(4) . . yes
N3 C4 1.445(3) . . yes
C2 C3 1.329(4) . . no
C4 C5 1.397(4) . . no
C4 C9 1.393(4) . . no
C5 C6 1.399(4) . . no
C5 C10 1.506(4) . . no
C6 C7 1.372(5) . . no
C7 C8 1.371(5) . . no
C8 C9 1.401(4) . . no
C9 C13 1.515(5) . . no
C10 C11 1.525(5) . . no
C10 C12 1.522(4) . . no
C13 C14 1.531(6) . . no
C13 C15 1.526(5) . . no
C16 C17 1.402(11) . . no
C16 C21 1.409(12) . . no
C16B C17B 1.393(13) . . no
C16B C21B 1.399(14) . . no
C17 C18 1.388(11) . . no
C17 C22 1.534(9) . . no
C17B C18B 1.383(12) . . no
C17B C22B 1.534(10) . . no
C18 C19 1.378(10) . . no
C18B C19B 1.390(11) . . no
C19 C20 1.371(14) . . no
C19B C20B 1.367(14) . . no
C20 C21 1.387(13) . . no
C20B C21B 1.391(15) . . no
C21 C25 1.537(13) . . no
C21B C25B 1.522(17) . . no
C22 C23 1.521(16) . . no
C22 C24 1.518(16) . . no
C22B C23B 1.511(15) . . no
C22B C24B 1.519(16) . . no
C25 C26 1.536(15) . . no
C25 C27 1.544(17) . . no
C25B C26B 1.528(19) . . no
C25B C27B 1.52(2) . . no
C29 C30 1.551(14) . . no
C29 C31 1.543(10) . . no
C29 C32 1.530(9) . . no
C29B C30B 1.549(17) . . no
C29B C31B 1.546(11) . . no
C29B C32B 1.531(10) . . no
C33 C34 1.548(5) . . no
C33 C35 1.539(5) . . no
C33 C36 1.523(4) . . no
C37 C38 1.555(7) . . no
C37 C39 1.566(7) . . no
C37 C40 1.567(8) . . no
C37B C39B 1.571(8) . . no
C37B C40B 1.571(8) . . no
C37B C38B 1.550(8) . . no
C41 C44 1.567(7) . . no
C41 C42 1.513(6) . . no
C41 C43 1.516(7) . . no
C41B C43B 1.514(8) . . no
C41B C44B 1.567(12) . . no
C41B C42B 1.519(7) . . no
C45 C48 1.582(9) . . no
C45 C46 1.523(6) . . no
C45 C47 1.552(7) . . no
C45B C46B 1.526(9) . . no
C45B C47B 1.551(9) . . no
C45B C48B 1.573(10) . . no
C2 H2 0.9500 . . no
C3 H3 0.9500 . . no
C6 H6 0.9500 . . no
C7 H7 0.9500 . . no
C8 H8 0.9500 . . no
C10 H10 1.0000 . . no
C11 H11A 0.9800 . . no
C11 H11B 0.9800 . . no
C11 H11C 0.9800 . . no
C12 H12A 0.9800 . . no
C12 H12B 0.9800 . . no
C12 H12C 0.9800 . . no
C13 H13 1.0000 . . no
C14 H14A 0.9800 . . no
C14 H14B 0.9800 . . no
C14 H14C 0.9800 . . no
C15 H15A 0.9800 . . no
C15 H15B 0.9800 . . no
C15 H15C 0.9800 . . no
C18 H18 0.9500 . . no
C18B H18B 0.9500 . . no
C19 H19 0.9500 . . no
C19B H19B 0.9500 . . no
C20 H20 0.9500 . . no
C20B H20B 0.9500 . . no
C22 H22 1.0000 . . no
C22B H22B 1.0000 . . no
C23 H23B 0.9800 . . no
C23 H23A 0.9800 . . no
C23 H23C 0.9800 . . no
C23B H23F 0.9800 . . no
C23B H23D 0.9800 . . no
C23B H23E 0.9800 . . no
C24 H24B 0.9800 . . no
C24 H24A 0.9800 . . no
C24 H24C 0.9800 . . no
C24B H24F 0.9800 . . no
C24B H24E 0.9800 . . no
C24B H24D 0.9800 . . no
C25 H25 1.0000 . . no
C25B H25B 1.0000 . . no
C26 H26B 0.9800 . . no
C26 H26A 0.9800 . . no
C26 H26C 0.9800 . . no
C26B H26F 0.9800 . . no
C26B H26D 0.9800 . . no
C26B H26E 0.9800 . . no
C27 H27B 0.9800 . . no
C27 H27A 0.9800 . . no
C27 H27C 0.9800 . . no
C27B H27F 0.9800 . . no
C27B H27E 0.9800 . . no
C27B H27D 0.9800 . . no
C28 H28C 0.9800 . . no
C28 H28B 0.9800 . . no
C28 H28A 0.9800 . . no
C30 H30C 0.9800 . . no
C30 H30B 0.9800 . . no
C30 H30A 0.9800 . . no
C30B H30F 0.9800 . . no
C30B H30D 0.9800 . . no
C30B H30E 0.9800 . . no
C31 H31C 0.9800 . . no
C31 H31B 0.9800 . . no
C31 H31A 0.9800 . . no
C31B H31F 0.9800 . . no
C31B H31D 0.9800 . . no
C31B H31E 0.9800 . . no
C32 H32B 0.9800 . . no
C32 H32C 0.9800 . . no
C32 H32A 0.9800 . . no
C32B H32F 0.9800 . . no
C32B H32E 0.9800 . . no
C32B H32D 0.9800 . . no
C34 H34B 0.9800 . . no
C34 H34C 0.9800 . . no
C34 H34A 0.9800 . . no
C35 H35A 0.9800 . . no
C35 H35B 0.9800 . . no
C35 H35C 0.9800 . . no
C36 H36B 0.9800 . . no
C36 H36C 0.9800 . . no
C36 H36A 0.9800 . . no
C38 H38C 0.9800 . . no
C38 H38A 0.9800 . . no
C38 H38B 0.9800 . . no
C38B H38D 0.9800 . . no
C38B H38E 0.9800 . . no
C38B H38F 0.9800 . . no
C39 H39B 0.9800 . . no
C39 H39C 0.9800 . . no
C39 H39A 0.9800 . . no
C39B H39D 0.9800 . . no
C39B H39E 0.9800 . . no
C39B H39F 0.9800 . . no
C40 H40B 0.9800 . . no
C40 H40C 0.9800 . . no
C40 H40A 0.9800 . . no
C40B H40D 0.9800 . . no
C40B H40E 0.9800 . . no
C40B H40F 0.9800 . . no
C42 H42B 0.9800 . . no
C42 H42C 0.9800 . . no
C42 H42A 0.9800 . . no
C42B H42D 0.9800 . . no
C42B H42E 0.9800 . . no
C42B H42F 0.9800 . . no
C43 H43C 0.9800 . . no
C43 H43A 0.9800 . . no
C43 H43B 0.9800 . . no
C43B H43D 0.9800 . . no
C43B H43E 0.9800 . . no
C43B H43F 0.9800 . . no
C44 H44A 0.9800 . . no
C44 H44B 0.9800 . . no
C44 H44C 0.9800 . . no
C44B H44D 0.9800 . . no
C44B H44E 0.9800 . . no
C44B H44F 0.9800 . . no
C46 H46A 0.9800 . . no
C46 H46C 0.9800 . . no
C46 H46B 0.9800 . . no
C46B H46E 0.9800 . . no
C46B H46D 0.9800 . . no
C46B H46F 0.9800 . . no
C47 H47B 0.9800 . . no
C47 H47C 0.9800 . . no
C47 H47A 0.9800 . . no
C47B H47D 0.9800 . . no
C47B H47E 0.9800 . . no
C47B H47F 0.9800 . . no
C48 H48B 0.9800 . . no
C48 H48C 0.9800 . . no
C48 H48A 0.9800 . . no
C48B H48D 0.9800 . . no
C48B H48E 0.9800 . . no
C48B H48F 0.9800 . . no

loop_
_geom_hbond_atom_site_label_D
_geom_hbond_atom_site_label_H
_geom_hbond_atom_site_label_A
_geom_hbond_distance_DH
_geom_hbond_distance_HA
_geom_hbond_distance_DA
_geom_hbond_angle_DHA
_geom_hbond_site_symmetry_A
_geom_hbond_publ_flag
C10 H10 N3 1.0000 2.4500 2.884(4) 106.00 . yes
C13 H13 N3 1.0000 2.3800 2.890(4) 111.00 . yes
C22 H22 N1 1.0000 2.4800 3.280(6) 136.00 . yes
C22 H22 N2 1.0000 2.5700 3.006(8) 106.00 . yes
C25 H25 N2 1.0000 2.5100 2.983(11) 108.00 . yes
C38 H38A O1 0.9800 2.5000 3.004(6) 112.00 . yes
C48 H48A N4 0.9800 2.4900 3.397(11) 155.00 . yes

loop_
_geom_torsion_atom_site_label_1
_geom_torsion_atom_site_label_2
_geom_torsion_atom_site_label_3
_geom_torsion_atom_site_label_4
_geom_torsion
_geom_torsion_site_symmetry_1
_geom_torsion_site_symmetry_2
_geom_torsion_site_symmetry_3
_geom_torsion_site_symmetry_4
_geom_torsion_publ_flag
N1 Si1 O1 Si2 -149.8(4) . . . . no
N4 Si1 O1 Si2 34.4(5) . . . . no
O1 Si1 N1 C1 -113.3(4) . . . . no
N4 Si1 N1 C1 62.0(4) . . . . no
O1 Si1 N4 Si3 -174.7(2) . . . . no
N1 Si1 N4 Si3 10.6(3) . . . . no
C37 Si2 O1 Si1 -160.2(4) . . . . no
C41 Si2 O1 Si1 83.6(5) . . . . no
C45 Si2 O1 Si1 -38.0(6) . . . . no
O1 Si2 C37 C38 -39.6(5) . . . . no
O1 Si2 C37 C39 -159.1(4) . . . . no
O1 Si2 C37 C40 78.7(4) . . . . no
C41 Si2 C37 C38 70.8(4) . . . . no
C41 Si2 C37 C39 -48.7(4) . . . . no
C41 Si2 C37 C40 -171.0(3) . . . . no
C45 Si2 C37 C38 -159.7(4) . . . . no
C45 Si2 C37 C39 80.8(4) . . . . no
C45 Si2 C37 C40 -41.4(4) . . . . no
O1 Si2 C41 C42 -168.8(3) . . . . no
O1 Si2 C41 C43 66.7(4) . . . . no
O1 Si2 C41 C44 -49.1(4) . . . . no
C37 Si2 C41 C42 81.4(4) . . . . no
C37 Si2 C41 C43 -43.1(4) . . . . no
C37 Si2 C41 C44 -158.9(3) . . . . no
C45 Si2 C41 C42 -48.6(4) . . . . no
C45 Si2 C41 C43 -173.2(3) . . . . no
C45 Si2 C41 C44 71.1(4) . . . . no
O1 Si2 C45 C46 77.1(4) . . . . no
O1 Si2 C45 C47 -163.0(3) . . . . no
O1 Si2 C45 C48 -43.1(5) . . . . no
C37 Si2 C45 C46 -167.6(3) . . . . no
C37 Si2 C45 C47 -47.7(4) . . . . no
C37 Si2 C45 C48 72.3(5) . . . . no
C41 Si2 C45 C46 -38.8(4) . . . . no
C41 Si2 C45 C47 81.1(4) . . . . no
C41 Si2 C45 C48 -159.0(5) . . . . no
C28 Si3 N4 Si1 -41.7(3) . . . . no
C29 Si3 N4 Si1 76.0(3) . . . . no
C33 Si3 N4 Si1 -157.9(2) . . . . no
N4 Si3 C29 C30 -70.3(6) . . . . no
N4 Si3 C29 C31 170.4(5) . . . . no
N4 Si3 C29 C32 49.4(6) . . . . no
C28 Si3 C29 C30 48.1(6) . . . . no
C28 Si3 C29 C31 -71.2(5) . . . . no
C28 Si3 C29 C32 167.8(5) . . . . no
C33 Si3 C29 C30 168.5(5) . . . . no
C33 Si3 C29 C31 49.2(5) . . . . no
C33 Si3 C29 C32 -71.8(6) . . . . no
N4 Si3 C33 C34 172.8(2) . . . . no
N4 Si3 C33 C35 -65.0(2) . . . . no
N4 Si3 C33 C36 54.4(2) . . . . no
C28 Si3 C33 C34 53.9(3) . . . . no
C28 Si3 C33 C35 176.1(2) . . . . no
C28 Si3 C33 C36 -64.6(2) . . . . no
C29 Si3 C33 C34 -68.1(3) . . . . no
C29 Si3 C33 C35 54.1(3) . . . . no
C29 Si3 C33 C36 173.4(3) . . . . no
Si1 N1 C1 N2 -131.6(4) . . . . no
Si1 N1 C1 N3 52.1(6) . . . . no
C3 N2 C1 N1 -176.8(3) . . . . no
C3 N2 C1 N3 0.2(3) . . . . no
C16 N2 C1 N1 2.6(5) . . . . no
C16 N2 C1 N3 179.6(4) . . . . no
C1 N2 C3 C2 0.3(4) . . . . no
C16 N2 C3 C2 -179.1(4) . . . . no
C1 N2 C16 C17 -68.7(8) . . . . no
C1 N2 C16 C21 117.4(6) . . . . no
C3 N2 C16 C17 110.5(7) . . . . no
C3 N2 C16 C21 -63.4(8) . . . . no
C2 N3 C1 N1 176.4(3) . . . . no
C2 N3 C1 N2 -0.6(3) . . . . no
C4 N3 C1 N1 15.7(4) . . . . no
C4 N3 C1 N2 -161.2(2) . . . . no
C1 N3 C2 C3 0.7(4) . . . . no
C4 N3 C2 C3 161.3(3) . . . . no
C1 N3 C4 C5 -92.0(3) . . . . no
C1 N3 C4 C9 89.0(3) . . . . no
C2 N3 C4 C5 109.9(3) . . . . no
C2 N3 C4 C9 -69.1(4) . . . . no
N3 C2 C3 N2 -0.6(4) . . . . no
N3 C4 C5 C6 -177.5(2) . . . . no
N3 C4 C5 C10 -1.5(4) . . . . no
C9 C4 C5 C6 1.5(4) . . . . no
C9 C4 C5 C10 177.4(3) . . . . no
N3 C4 C9 C8 177.3(3) . . . . no
N3 C4 C9 C13 -1.3(4) . . . . no
C5 C4 C9 C8 -1.7(5) . . . . no
C5 C4 C9 C13 179.8(3) . . . . no
C4 C5 C6 C7 -0.5(4) . . . . no
C10 C5 C6 C7 -176.6(3) . . . . no
C4 C5 C10 C11 144.6(3) . . . . no
C4 C5 C10 C12 -91.5(3) . . . . no
C6 C5 C10 C11 -39.6(4) . . . . no
C6 C5 C10 C12 84.3(3) . . . . no
C5 C6 C7 C8 -0.1(5) . . . . no
C6 C7 C8 C9 -0.2(5) . . . . no
C7 C8 C9 C4 1.0(5) . . . . no
C7 C8 C9 C13 179.6(3) . . . . no
C4 C9 C13 C14 113.6(3) . . . . no
C4 C9 C13 C15 -121.5(3) . . . . no
C8 C9 C13 C14 -64.9(4) . . . . no
C8 C9 C13 C15 60.1(4) . . . . no
N2 C16 C17 C18 -174.5(7) . . . . no
N2 C16 C17 C22 0.9(12) . . . . no
C21 C16 C17 C18 -0.9(13) . . . . no
C21 C16 C17 C22 174.4(8) . . . . no
N2 C16 C21 C20 174.2(7) . . . . no
N2 C16 C21 C25 -6.2(12) . . . . no
C17 C16 C21 C20 0.5(13) . . . . no
C17 C16 C21 C25 -180.0(8) . . . . no
C16 C17 C18 C19 0.5(14) . . . . no
C22 C17 C18 C19 -174.9(9) . . . . no
C16 C17 C22 C23 146.0(8) . . . . no
C16 C17 C22 C24 -89.5(10) . . . . no
C18 C17 C22 C23 -38.8(11) . . . . no
C18 C17 C22 C24 85.6(11) . . . . no
C17 C18 C19 C20 0.4(15) . . . . no
C18 C19 C20 C21 -0.9(15) . . . . no
C19 C20 C21 C16 0.5(14) . . . . no
C19 C20 C21 C25 -179.1(9) . . . . no
C16 C21 C25 C26 103.7(11) . . . . no
C16 C21 C25 C27 -135.6(10) . . . . no
C20 C21 C25 C26 -76.8(12) . . . . no
C20 C21 C25 C27 44.0(13) . . . . no
